data_4309898
loop_
_publ_author_name
'Thomas D. McGrath'
'Andreas Franken'
'Jason A. Kautz'
'F. Gordon A. Stone'

_publ_contact_author_address
; Department of Chemistry and Biochemistry
  Baylor University
  PO Box 97348
  Waco
  TX, 76798-7348
  USA
;
_publ_contact_author_email Gordon_Stone@baylor.edu
_publ_contact_author_fax '+1 254 710 2403'
_publ_contact_author_name 'Prof. F. Gordon A. Stone'
_publ_contact_author_phone '+1 254 710 4427'
_publ_section_title
;
Synthesis of Nickel-Monocarbollide Complexes by Oxidative Insertion
;
_journal_name_full 'Inorganic Chemistry'
_journal_page_first 8135
_journal_page_last 8144
_journal_paper_doi 10.1021/ic051115c
_journal_volume 44
_journal_year 2005
_chemical_formula_sum 'C24 H33 B10 Ni O2 P'
_chemical_formula_weight 551.28
_chemical_name_systematic
; 
 ? 
;
_space_group_IT_number 15
_symmetry_cell_setting monoclinic
_symmetry_space_group_name_Hall '-C 2yc'
_symmetry_space_group_name_H-M 'C 1 2/c 1'
_atom_sites_solution_hydrogens geom
_atom_sites_solution_primary direct
_atom_sites_solution_secondary difmap
_audit_creation_method SHELXL-97
_cell_angle_alpha 90.00
_cell_angle_beta 124.065(19)
_cell_angle_gamma 90.00
_cell_formula_units_Z 8
_cell_length_a 32.049(6)
_cell_length_b 11.7723(17)
_cell_length_c 18.731(4)
_cell_measurement_reflns_used 8300
_cell_measurement_temperature 110(2)
_cell_measurement_theta_max 25.65
_cell_measurement_theta_min 2.54
_cell_volume 5854(2)
_computing_cell_refinement 'Bruker APEX2 (Bruker, 2003)'
_computing_data_collection 'Bruker APEX2 (Bruker, 2003)'
_computing_data_reduction 'Bruker APEX2 (Bruker, 2003)'
_computing_molecular_graphics 'Bruker SHELXTL (Bruker, 2001)'
_computing_publication_material 'Bruker SHELXTL (Bruker, 2001)'
_computing_structure_refinement 'Bruker SHELXTL (Bruker, 2001)'
_computing_structure_solution 'Bruker SHELXTL (Bruker, 2001)'
_diffrn_ambient_temperature 110(2)
_diffrn_measured_fraction_theta_full 0.997
_diffrn_measured_fraction_theta_max 0.970
_diffrn_measurement_device_type 'Bruker-Nonius X8 Apex CCD area detector'
_diffrn_measurement_method 'phi and omega scans'
_diffrn_radiation_monochromator graphite
_diffrn_radiation_source 'fine-focus sealed tube'
_diffrn_radiation_type MoK\a
_diffrn_radiation_wavelength 0.71073
_diffrn_reflns_av_R_equivalents 0.0603
_diffrn_reflns_av_sigmaI/netI 0.0673
_diffrn_reflns_limit_h_max 45
_diffrn_reflns_limit_h_min -45
_diffrn_reflns_limit_k_max 16
_diffrn_reflns_limit_k_min -16
_diffrn_reflns_limit_l_max 26
_diffrn_reflns_limit_l_min -25
_diffrn_reflns_number 53532
_diffrn_reflns_theta_full 30.00
_diffrn_reflns_theta_max 30.82
_diffrn_reflns_theta_min 2.04
_exptl_absorpt_coefficient_mu 0.739
_exptl_absorpt_correction_T_max 0.897
_exptl_absorpt_correction_T_min 0.790
_exptl_absorpt_correction_type multi-scan
_exptl_absorpt_process_details 'SADABS (Bruker, 2003)'
_exptl_crystal_colour orange
_exptl_crystal_density_diffrn 1.251
_exptl_crystal_density_method 'not measured'
_exptl_crystal_description block
_exptl_crystal_F_000 2288
_exptl_crystal_size_max 0.23
_exptl_crystal_size_mid 0.21
_exptl_crystal_size_min 0.15
_refine_diff_density_max 0.597
_refine_diff_density_min -0.775
_refine_diff_density_rms 0.066
_refine_ls_extinction_method none
_refine_ls_goodness_of_fit_ref 1.020
_refine_ls_hydrogen_treatment mixed
_refine_ls_matrix_type full
_refine_ls_number_parameters 408
_refine_ls_number_reflns 8905
_refine_ls_number_restraints 42
_refine_ls_restrained_S_all 1.018
_refine_ls_R_factor_all 0.0772
_refine_ls_R_factor_gt 0.0481
_refine_ls_shift/su_max 0.001
_refine_ls_shift/su_mean 0.000
_refine_ls_structure_factor_coef Fsqd
_refine_ls_weighting_details 'calc w=1/[\s^2^(Fo^2^)+(0.0320P)^2^+9.6388P] where P=(Fo^2^+2Fc^2^)/3'
_refine_ls_weighting_scheme calc
_refine_ls_wR_factor_gt 0.1126
_refine_ls_wR_factor_ref 0.1299
_reflns_number_gt 6278
_reflns_number_total 8905
_reflns_threshold_expression >2sigma(I)
_cod_data_source_file ic051115csi20050705_061607_4.cif
_cod_data_source_block 4
_cod_depositor_comments
;
The following automatic conversions were performed:
'_symmetry_cell_setting' value 'Monoclinic' changed to 'monoclinic'
according to '/home/saulius/struct/CIF-dictionaries/cif_core.dic'
dictionary named 'cif_core.dic' version 2.4.1 from 2010-06-29.

Automatic conversion script
Id: cif_fix_enum 1527 2010-12-29 10:47:43Z saulius 
;
_cod_original_cell_volume 5854.3(19)
_cod_original_sg_symbol_H-M 'C 1 2/c 1 '
_cod_database_code 4309898

loop_
_symmetry_equiv_pos_as_xyz
'x, y, z'
'-x, y, -z+1/2'
'x+1/2, y+1/2, z'
'-x+1/2, y+1/2, -z+1/2'
'-x, -y, -z'
'x, -y, z-1/2'
'-x+1/2, -y+1/2, -z'
'x+1/2, -y+1/2, z-1/2'

loop_
_atom_site_label
_atom_site_type_symbol
_atom_site_fract_x
_atom_site_fract_y
_atom_site_fract_z
_atom_site_U_iso_or_equiv
_atom_site_adp_type
_atom_site_occupancy
_atom_site_symmetry_multiplicity
_atom_site_calc_flag
_atom_site_refinement_flags
_atom_site_disorder_assembly
_atom_site_disorder_group
Ni Ni 0.173856(10) 0.26844(2) 0.098829(19) 0.03195(9) Uani 1 1 d . . .
C1 C 0.19426(9) 0.26420(19) 0.23111(16) 0.0387(5) Uani 1 1 d . . .
H1 H 0.2136 0.3399 0.2655 0.046 Uiso 1 1 calc R . .
B3 B 0.22315(9) 0.1662(2) 0.20284(18) 0.0364(5) Uani 1 1 d . . .
H3 H 0.2619 0.1777 0.2173 0.044 Uiso 1 1 calc R . .
B4 B 0.21416(11) 0.1426(2) 0.2887(2) 0.0429(6) Uani 1 1 d . . .
H4 H 0.2470 0.1380 0.3576 0.051 Uiso 1 1 calc R . .
B5 B 0.15670(11) 0.2054(2) 0.2593(2) 0.0439(6) Uani 1 1 d . . .
H5 H 0.1505 0.2405 0.3082 0.053 Uiso 1 1 calc R . .
B6 B 0.13310(10) 0.2715(2) 0.15726(19) 0.0376(5) Uani 1 1 d . . .
H6 H 0.1119 0.3534 0.1418 0.045 Uiso 1 1 calc R . .
B7 B 0.17359(9) 0.0878(2) 0.10934(17) 0.0344(5) Uani 1 1 d . A .
B8 B 0.20060(10) 0.0305(2) 0.21362(19) 0.0398(6) Uani 1 1 d . . .
H8 H 0.2246 -0.0476 0.2340 0.048 Uiso 1 1 calc R . .
B9 B 0.15869(11) 0.0577(2) 0.2467(2) 0.0431(6) Uani 1 1 d . . .
H9 H 0.1541 -0.0034 0.2876 0.052 Uiso 1 1 calc R . .
B10 B 0.10767(10) 0.1400(2) 0.1623(2) 0.0400(6) Uani 1 1 d . . .
H10 H 0.0684 0.1359 0.1464 0.048 Uiso 1 1 calc R . .
B11 B 0.11599(9) 0.15552(19) 0.07497(18) 0.0342(5) Uani 1 1 d . . .
B12 B 0.13415(10) 0.0257(2) 0.13747(19) 0.0387(6) Uani 1 1 d . . .
H12 H 0.1135 -0.0559 0.1085 0.046 Uiso 1 1 calc R . .
C11 C 0.22340(8) 0.32318(18) 0.09287(15) 0.0348(4) Uani 1 1 d . . .
O11 O 0.25478(6) 0.35679(14) 0.08686(11) 0.0431(4) Uani 1 1 d . . .
O1 O 0.18424(6) 0.01309(13) 0.05294(11) 0.0388(4) Uani 1 1 d . . .
C12 C 0.23555(9) 0.0172(2) 0.07194(17) 0.0429(5) Uani 1 1 d . A .
H12A H 0.2602 0.0249 0.1349 0.052 Uiso 1 1 calc R . .
H12B H 0.2387 0.0849 0.0440 0.052 Uiso 1 1 calc R . .
C13 C 0.24791(11) -0.0871(3) 0.0410(2) 0.0565(7) Uani 1 1 d . . .
H13A H 0.2823 -0.0810 0.0553 0.085 Uiso 1 1 calc R A .
H13B H 0.2242 -0.0940 -0.0215 0.085 Uiso 1 1 calc R . .
H13C H 0.2453 -0.1544 0.0692 0.085 Uiso 1 1 calc R . .
C14A C 0.14671(19) 0.0149(4) -0.0449(3) 0.0446(11) Uani 0.665(9) 1 d P A 1
H14A H 0.1230 0.0791 -0.0616 0.054 Uiso 0.665(9) 1 calc PR A 1
H14B H 0.1649 0.0256 -0.0731 0.054 Uiso 0.665(9) 1 calc PR A 1
C15A C 0.1184(2) -0.0934(5) -0.0738(4) 0.0752(19) Uani 0.665(9) 1 d P A 1
H15A H 0.0941 -0.0917 -0.1364 0.113 Uiso 0.665(9) 1 calc PR A 1
H15B H 0.1005 -0.1037 -0.0457 0.113 Uiso 0.665(9) 1 calc PR A 1
H15C H 0.1420 -0.1565 -0.0584 0.113 Uiso 0.665(9) 1 calc PR A 1
C14B C 0.1398(3) -0.0349(7) -0.0224(5) 0.037(2) Uani 0.335(9) 1 d P A 2
H14C H 0.1124 -0.0424 -0.0131 0.044 Uiso 0.335(9) 1 calc PR A 2
H14D H 0.1473 -0.1110 -0.0351 0.044 Uiso 0.335(9) 1 calc PR A 2
C15B C 0.1248(4) 0.0437(8) -0.0942(8) 0.050(3) Uani 0.335(9) 1 d P A 2
H15D H 0.1036 0.0034 -0.1491 0.075 Uiso 0.335(9) 1 calc PR A 2
H15E H 0.1549 0.0726 -0.0894 0.075 Uiso 0.335(9) 1 calc PR A 2
H15F H 0.1059 0.1073 -0.0919 0.075 Uiso 0.335(9) 1 calc PR A 2
P P 0.11366(2) 0.36348(4) -0.01094(5) 0.03777(15) Uani 1 1 d . . .
C21 C 0.05851(8) 0.27138(18) -0.06369(17) 0.0388(5) Uani 1 1 d . . .
C22 C 0.06498(8) 0.17151(17) -0.01751(16) 0.0358(5) Uani 1 1 d . . .
C23 C 0.02483(8) 0.09327(18) -0.05655(17) 0.0394(5) Uani 1 1 d . . .
H23 H 0.0276 0.0250 -0.0271 0.047 Uiso 1 1 calc R . .
C24 C -0.01889(8) 0.1139(2) -0.13741(18) 0.0465(6) Uani 1 1 d . . .
H24 H -0.0453 0.0595 -0.1625 0.056 Uiso 1 1 calc R . .
C25 C -0.02423(9) 0.2132(2) -0.1817(2) 0.0534(7) Uani 1 1 d . . .
H25 H -0.0542 0.2269 -0.2368 0.064 Uiso 1 1 calc R . .
C26 C 0.01463(9) 0.2925(2) -0.1447(2) 0.0502(7) Uani 1 1 d . . .
H26 H 0.0113 0.3609 -0.1744 0.060 Uiso 1 1 calc R . .
C31 C 0.09679(10) 0.49997(18) 0.0117(2) 0.0527(7) Uani 1 1 d . . .
C32 C 0.04722(12) 0.5308(2) -0.0206(3) 0.0841(13) Uani 1 1 d . . .
H32 H 0.0207 0.4783 -0.0543 0.101 Uiso 1 1 calc R . .
C33 C 0.03635(14) 0.6384(2) -0.0038(4) 0.1063(18) Uani 1 1 d . . .
H33 H 0.0025 0.6592 -0.0261 0.128 Uiso 1 1 calc R . .
C34 C 0.07486(15) 0.7143(2) 0.0453(3) 0.0943(15) Uani 1 1 d . . .
H34 H 0.0675 0.7874 0.0570 0.113 Uiso 1 1 calc R . .
C35 C 0.12472(13) 0.6848(2) 0.0779(3) 0.0689(9) Uani 1 1 d . . .
H35 H 0.1511 0.7378 0.1114 0.083 Uiso 1 1 calc R . .
C36 C 0.13561(10) 0.5775(2) 0.0612(2) 0.0540(7) Uani 1 1 d . . .
H36 H 0.1695 0.5571 0.0835 0.065 Uiso 1 1 calc R . .
C41 C 0.12211(8) 0.3983(2) -0.09757(17) 0.0432(6) Uani 1 1 d . . .
C42 C 0.09927(11) 0.4954(2) -0.1487(2) 0.0610(8) Uani 1 1 d . . .
H42 H 0.0823 0.5475 -0.1346 0.073 Uiso 1 1 calc R . .
C43 C 0.10128(12) 0.5155(3) -0.2193(2) 0.0717(10) Uani 1 1 d . . .
H43 H 0.0854 0.5807 -0.2540 0.086 Uiso 1 1 calc R . .
C44 C 0.12649(11) 0.4405(3) -0.2396(2) 0.0665(9) Uani 1 1 d . . .
H44 H 0.1282 0.4554 -0.2878 0.080 Uiso 1 1 calc R . .
C45 C 0.14967(9) 0.3424(3) -0.18947(18) 0.0531(7) Uani 1 1 d . . .
H45 H 0.1667 0.2904 -0.2036 0.064 Uiso 1 1 calc R . .
C46 C 0.14702(6) 0.32392(15) -0.11968(13) 0.0437(6) Uani 1 1 d . . .
H46 H 0.1627 0.2583 -0.0853 0.052 Uiso 1 1 calc R . .
C1X C 0.00457(6) 0.72220(15) -0.16650(13) 0.097(3) Uani 0.878(18) 1 d PRU . .
C2X C 0.01387(6) 0.88910(15) -0.19140(13) 0.039(2) Uani 0.457(13) 1 d PRU . .
C3X C 0.03227(6) 0.78629(15) -0.16030(13) 0.067(2) Uani 0.643(13) 1 d PRU . .
C4X C 0.00000(6) 0.68590(15) -0.25000(13) 0.184(9) Uani 1.05(3) 2 d SPRU . .
C5X C 0.02307(6) 0.81490(15) -0.26050(13) 0.135(5) Uani 0.703(18) 1 d PRU . .
C6X C 0.00000(6) 0.93032(15) -0.25000(13) 0.163(9) Uani 0.67(3) 2 d SPRU . .
C7X C -0.02805(6) 0.65072(15) -0.21406(13) 0.039(5) Uani 0.156(11) 1 d PRU . .

loop_
_atom_site_aniso_label
_atom_site_aniso_U_11
_atom_site_aniso_U_22
_atom_site_aniso_U_33
_atom_site_aniso_U_23
_atom_site_aniso_U_13
_atom_site_aniso_U_12
Ni 0.02886(14) 0.02393(13) 0.05256(18) -0.00251(11) 0.02863(13) -0.00323(10)
C1 0.0388(11) 0.0349(11) 0.0552(14) -0.0080(10) 0.0342(11) -0.0060(9)
B3 0.0336(12) 0.0354(12) 0.0498(15) -0.0002(11) 0.0292(12) 0.0012(9)
B4 0.0397(13) 0.0467(15) 0.0537(16) -0.0006(12) 0.0332(13) 0.0015(11)
B5 0.0447(14) 0.0411(14) 0.0659(18) -0.0044(13) 0.0432(14) -0.0034(11)
B6 0.0382(12) 0.0269(10) 0.0637(17) -0.0042(11) 0.0385(13) -0.0024(9)
B7 0.0326(11) 0.0280(11) 0.0517(15) -0.0019(10) 0.0292(11) 0.0004(9)
B8 0.0409(13) 0.0346(12) 0.0558(16) 0.0042(11) 0.0344(13) 0.0049(10)
B9 0.0460(14) 0.0380(13) 0.0612(17) 0.0042(12) 0.0397(14) 0.0011(11)
B10 0.0403(13) 0.0303(11) 0.0664(18) -0.0012(11) 0.0403(14) -0.0031(10)
B11 0.0339(11) 0.0211(9) 0.0592(16) -0.0016(10) 0.0332(12) -0.0022(8)
B12 0.0429(13) 0.0250(10) 0.0629(17) 0.0023(11) 0.0387(13) -0.0002(9)
C11 0.0312(10) 0.0277(10) 0.0483(13) -0.0036(9) 0.0240(10) -0.0033(8)
O11 0.0349(8) 0.0452(9) 0.0569(10) 0.0012(8) 0.0305(8) -0.0082(7)
O1 0.0371(8) 0.0306(7) 0.0560(10) -0.0054(7) 0.0306(8) 0.0035(6)
C12 0.0461(13) 0.0422(12) 0.0588(15) 0.0027(11) 0.0406(12) 0.0040(10)
C13 0.0614(16) 0.0589(17) 0.0676(18) 0.0024(14) 0.0475(15) 0.0200(13)
C14A 0.046(2) 0.048(3) 0.046(3) -0.002(2) 0.029(2) 0.004(2)
C15A 0.088(4) 0.078(4) 0.086(4) -0.033(3) 0.065(3) -0.033(3)
C14B 0.040(4) 0.029(4) 0.048(5) -0.008(3) 0.028(4) -0.006(3)
C15B 0.063(6) 0.047(5) 0.062(6) -0.012(4) 0.048(6) -0.002(4)
P 0.0305(3) 0.0213(2) 0.0695(4) 0.0045(2) 0.0329(3) -0.00034(19)
C21 0.0290(10) 0.0259(9) 0.0681(15) 0.0051(10) 0.0313(11) 0.0004(8)
C22 0.0320(10) 0.0243(9) 0.0633(14) 0.0009(9) 0.0341(11) -0.0005(8)
C23 0.0348(11) 0.0261(9) 0.0679(16) 0.0005(10) 0.0353(11) -0.0037(8)
C24 0.0304(11) 0.0412(12) 0.0724(17) -0.0022(12) 0.0315(12) -0.0074(9)
C25 0.0281(11) 0.0513(15) 0.0737(19) 0.0114(13) 0.0243(12) -0.0008(10)
C26 0.0312(11) 0.0377(12) 0.0812(19) 0.0167(12) 0.0310(13) 0.0033(9)
C31 0.0464(13) 0.0205(9) 0.103(2) 0.0027(12) 0.0495(15) 0.0013(9)
C32 0.0525(16) 0.0253(11) 0.187(4) -0.0072(18) 0.075(2) -0.0022(11)
C33 0.069(2) 0.0265(13) 0.245(6) -0.009(2) 0.102(3) 0.0009(13)
C34 0.085(2) 0.0227(12) 0.203(5) -0.0103(19) 0.098(3) -0.0004(13)
C35 0.0700(19) 0.0267(12) 0.117(3) -0.0081(15) 0.057(2) -0.0067(12)
C36 0.0460(14) 0.0285(11) 0.090(2) 0.0002(12) 0.0395(15) -0.0011(10)
C41 0.0287(10) 0.0342(11) 0.0652(16) 0.0138(11) 0.0254(11) -0.0020(8)
C42 0.0512(15) 0.0373(13) 0.095(2) 0.0250(14) 0.0411(16) 0.0038(11)
C43 0.0553(17) 0.0516(17) 0.094(2) 0.0367(17) 0.0335(18) 0.0015(14)
C44 0.0499(15) 0.073(2) 0.0677(19) 0.0332(16) 0.0273(15) -0.0120(14)
C45 0.0349(12) 0.0683(18) 0.0563(16) 0.0164(13) 0.0256(12) -0.0048(12)
C46 0.0275(10) 0.0494(13) 0.0540(14) 0.0202(11) 0.0226(10) 0.0042(9)
C1X 0.040(2) 0.057(3) 0.182(7) 0.051(3) 0.054(3) 0.031(2)
C2X 0.035(3) 0.044(4) 0.046(3) -0.009(2) 0.028(2) 0.008(2)
C3X 0.103(5) 0.039(3) 0.090(4) 0.010(2) 0.074(4) 0.006(2)
C4X 0.065(4) 0.034(3) 0.342(19) 0.000 0.046(7) 0.000
C5X 0.190(10) 0.120(7) 0.208(11) -0.046(7) 0.180(10) -0.043(6)
C6X 0.28(2) 0.035(5) 0.178(17) 0.000 0.134(15) 0.000
C7X 0.019(7) 0.048(9) 0.042(9) 0.002(6) 0.012(6) 0.000(6)

loop_
_atom_type_symbol
_atom_type_description
_atom_type_scat_dispersion_real
_atom_type_scat_dispersion_imag
_atom_type_scat_source
C C 0.0033 0.0016 'International Tables Vol C Tables 4.2.6.8 and 6.1.1.4'
H H 0.0000 0.0000 'International Tables Vol C Tables 4.2.6.8 and 6.1.1.4'
B B 0.0013 0.0007 'International Tables Vol C Tables 4.2.6.8 and 6.1.1.4'
N N 0.0061 0.0033 'International Tables Vol C Tables 4.2.6.8 and 6.1.1.4'
O O 0.0106 0.0060 'International Tables Vol C Tables 4.2.6.8 and 6.1.1.4'
P P 0.1023 0.0942 'International Tables Vol C Tables 4.2.6.8 and 6.1.1.4'
Cl Cl 0.1484 0.1585 'International Tables Vol C Tables 4.2.6.8 and 6.1.1.4'
Ni Ni 0.3393 1.1124 'International Tables Vol C Tables 4.2.6.8 and 6.1.1.4'

loop_
_geom_angle_atom_site_label_1
_geom_angle_atom_site_label_2
_geom_angle_atom_site_label_3
_geom_angle
_geom_angle_site_symmetry_1
_geom_angle_site_symmetry_3
_geom_angle_publ_flag
C11 Ni B3 91.85(10) . . ?
C11 Ni B11 157.57(10) . . ?
B3 Ni B11 87.14(10) . . ?
C11 Ni B6 148.99(10) . . ?
B3 Ni B6 83.70(10) . . ?
B11 Ni B6 53.12(10) . . ?
C11 Ni B7 114.67(9) . . ?
B3 Ni B7 51.34(10) . . ?
B11 Ni B7 49.14(9) . . ?
B6 Ni B7 86.21(9) . . ?
C11 Ni C1 111.75(10) . . ?
B3 Ni C1 48.14(9) . . ?
B11 Ni C1 83.98(10) . . ?
B6 Ni C1 45.09(10) . . ?
B7 Ni C1 83.49(9) . . ?
C11 Ni P 96.01(8) . . ?
B3 Ni P 172.06(7) . . ?
B11 Ni P 85.14(8) . . ?
B6 Ni P 90.15(8) . . ?
B7 Ni P 123.40(7) . . ?
C1 Ni P 128.82(6) . . ?
B6 C1 B4 115.21(18) . . ?
B6 C1 B5 64.44(16) . . ?
B4 C1 B5 62.48(15) . . ?
B6 C1 B3 111.37(18) . . ?
B4 C1 B3 63.70(15) . . ?
B5 C1 B3 114.39(18) . . ?
B6 C1 Ni 65.61(13) . . ?
B4 C1 Ni 120.76(15) . . ?
B5 C1 Ni 123.05(17) . . ?
B3 C1 Ni 62.65(12) . . ?
C1 B3 B4 56.83(14) . . ?
C1 B3 B8 103.74(16) . . ?
B4 B3 B8 59.51(15) . . ?
C1 B3 B7 107.62(16) . . ?
B4 B3 B7 106.83(17) . . ?
B8 B3 B7 58.20(15) . . ?
C1 B3 Ni 69.21(12) . . ?
B4 B3 Ni 120.56(15) . . ?
B8 B3 Ni 118.40(16) . . ?
B7 B3 Ni 66.17(12) . . ?
C1 B4 B5 59.32(15) . . ?
C1 B4 B9 105.4(2) . . ?
B5 B4 B9 59.38(15) . . ?
C1 B4 B8 106.4(2) . . ?
B5 B4 B8 108.1(2) . . ?
B9 B4 B8 60.05(15) . . ?
C1 B4 B3 59.48(14) . . ?
B5 B4 B3 108.4(2) . . ?
B9 B4 B3 107.9(2) . . ?
B8 B4 B3 60.32(15) . . ?
C1 B5 B9 105.94(18) . . ?
C1 B5 B4 58.20(15) . . ?
B9 B5 B4 61.18(16) . . ?
C1 B5 B10 103.47(19) . . ?
B9 B5 B10 60.90(16) . . ?
B4 B5 B10 108.03(19) . . ?
C1 B5 B6 56.24(15) . . ?
B9 B5 B6 108.2(2) . . ?
B4 B5 B6 105.03(18) . . ?
B10 B5 B6 59.69(16) . . ?
C1 B6 B10 105.95(19) . . ?
C1 B6 B5 59.32(15) . . ?
B10 B6 B5 59.78(16) . . ?
C1 B6 B11 108.11(16) . . ?
B10 B6 B11 58.91(14) . . ?
B5 B6 B11 108.13(17) . . ?
C1 B6 Ni 69.30(12) . . ?
B10 B6 Ni 116.50(15) . . ?
B5 B6 Ni 121.89(16) . . ?
B11 B6 Ni 63.26(10) . . ?
O1 B7 B8 112.21(17) . . ?
O1 B7 B11 126.2(2) . . ?
B8 B7 B11 109.84(17) . . ?
O1 B7 B12 115.68(17) . . ?
B8 B7 B12 60.32(15) . . ?
B11 B7 B12 61.47(13) . . ?
O1 B7 B3 122.35(16) . . ?
B8 B7 B3 60.52(15) . . ?
B11 B7 B3 106.93(17) . . ?
B12 B7 B3 107.77(18) . . ?
O1 B7 Ni 119.16(15) . . ?
B8 B7 Ni 117.17(16) . . ?
B11 B7 Ni 64.83(10) . . ?
B12 B7 Ni 118.49(14) . . ?
B3 B7 Ni 62.49(11) . . ?
B7 B8 B12 60.08(15) . . ?
B7 B8 B9 108.39(18) . . ?
B12 B8 B9 59.46(15) . . ?
B7 B8 B4 109.85(19) . . ?
B12 B8 B4 107.88(18) . . ?
B9 B8 B4 59.87(15) . . ?
B7 B8 B3 61.28(15) . . ?
B12 B8 B3 108.17(18) . . ?
B9 B8 B3 107.69(18) . . ?
B4 B8 B3 60.17(15) . . ?
B5 B9 B12 109.8(2) . . ?
B5 B9 B4 59.45(15) . . ?
B12 B9 B4 108.37(18) . . ?
B5 B9 B10 60.04(16) . . ?
B12 B9 B10 60.12(16) . . ?
B4 B9 B10 106.04(19) . . ?
B5 B9 B8 108.20(18) . . ?
B12 B9 B8 59.86(15) . . ?
B4 B9 B8 60.08(15) . . ?
B10 B9 B8 106.35(19) . . ?
B6 B10 B5 60.53(16) . . ?
B6 B10 B12 110.06(16) . . ?
B5 B10 B12 108.35(19) . . ?
B6 B10 B9 107.38(19) . . ?
B5 B10 B9 59.05(17) . . ?
B12 B10 B9 59.38(16) . . ?
B6 B10 B11 63.83(14) . . ?
B5 B10 B11 112.72(17) . . ?
B12 B10 B11 60.51(14) . . ?
B9 B10 B11 109.15(17) . . ?
C22 B11 B7 132.5(2) . . ?
C22 B11 B10 114.48(17) . . ?
B7 B11 B10 106.14(19) . . ?
C22 B11 B12 124.42(18) . . ?
B7 B11 B12 59.48(14) . . ?
B10 B11 B12 59.14(14) . . ?
C22 B11 B6 116.91(17) . . ?
B7 B11 B6 105.14(17) . . ?
B10 B11 B6 57.26(14) . . ?
B12 B11 B6 103.90(19) . . ?
C22 B11 Ni 113.56(15) . . ?
B7 B11 Ni 66.03(11) . . ?
B10 B11 Ni 115.36(16) . . ?
B12 B11 Ni 117.84(15) . . ?
B6 B11 Ni 63.62(10) . . ?
B9 B12 B7 109.00(19) . . ?
B9 B12 B8 60.68(16) . . ?
B7 B12 B8 59.60(14) . . ?
B9 B12 B10 60.50(16) . . ?
B7 B12 B10 106.77(17) . . ?
B8 B12 B10 107.27(19) . . ?
B9 B12 B11 109.93(18) . . ?
B7 B12 B11 59.06(13) . . ?
B8 B12 B11 107.35(17) . . ?
B10 B12 B11 60.35(14) . . ?
O11 C11 Ni 178.0(2) . . ?
C14B O1 C12 127.1(3) . . ?
C14B O1 C14A 31.9(3) . . ?
C12 O1 C14A 108.1(2) . . ?
C14B O1 B7 114.5(3) . . ?
C12 O1 B7 117.24(17) . . ?
C14A O1 B7 118.9(2) . . ?
O1 C12 C13 112.3(2) . . ?
C15A C14A O1 109.6(5) . . ?
O1 C14B C15B 106.6(7) . . ?
C31 P C21 109.10(11) . . ?
C31 P C41 102.65(12) . . ?
C21 P C41 103.42(12) . . ?
C31 P Ni 117.06(11) . . ?
C21 P Ni 106.45(8) . . ?
C41 P Ni 117.22(8) . . ?
C26 C21 C22 122.0(2) . . ?
C26 C21 P 124.32(17) . . ?
C22 C21 P 113.60(18) . . ?
C21 C22 C23 116.8(2) . . ?
C21 C22 B11 118.45(18) . . ?
C23 C22 B11 124.75(19) . . ?
C24 C23 C22 121.4(2) . . ?
C25 C24 C23 120.6(2) . . ?
C24 C25 C26 119.4(3) . . ?
C25 C26 C21 119.8(2) . . ?
C32 C31 C36 119.5(2) . . ?
C32 C31 P 122.9(2) . . ?
C36 C31 P 117.51(18) . . ?
C31 C32 C33 120.4(3) . . ?
C34 C33 C32 119.7(3) . . ?
C33 C34 C35 120.6(3) . . ?
C36 C35 C34 119.8(3) . . ?
C35 C36 C31 120.0(3) . . ?
C46 C41 C42 118.3(2) . . ?
C46 C41 P 121.02(16) . . ?
C42 C41 P 120.4(2) . . ?
C43 C42 C41 120.5(3) . . ?
C42 C43 C44 120.1(3) . . ?
C43 C44 C45 120.7(3) . . ?
C46 C45 C44 118.2(3) . . ?
C45 C46 C41 122.3(2) . . ?
C3X C1X C7X 145.9 . . ?
C3X C1X C4X 84.9 . . ?
C7X C1X C4X 61.6 . . ?
C3X C1X C5X 69.60(10) . 2_554 ?
C7X C1X C5X 90.50(10) . 2_554 ?
C4X C1X C5X 68.02(11) . 2_554 ?
C6X C2X C3X 135.0 . . ?
C6X C2X C5X 84.28(14) . 2_554 ?
C3X C2X C5X 73.01(10) . 2_554 ?
C6X C2X C5X 66.2 . . ?
C3X C2X C5X 69.3 . . ?
C5X C2X C5X 67.69(14) 2_554 . ?
C6X C2X C2X 27.7 . 2_554 ?
C3X C2X C2X 108.7 . 2_554 ?
C5X C2X C2X 62.88(15) 2_554 2_554 ?
C5X C2X C2X 43.73(7) . 2_554 ?
C1X C3X C2X 115.9 . . ?
C1X C3X C5X 68.89(7) . 2_554 ?
C2X C3X C5X 53.6 . 2_554 ?
C1X C3X C5X 111.6 . . ?
C2X C3X C5X 65.8 . . ?
C5X C3X C5X 61.99(13) 2_554 . ?
C1X C3X C4X 57.5 . . ?
C2X C3X C4X 107.6 . . ?
C5X C3X C4X 61.11(7) 2_554 . ?
C5X C3X C4X 58.2 . . ?
C7X C4X C7X 146.9 2_554 . ?
C7X C4X C1X 48.94(12) 2_554 2_554 ?
C7X C4X C1X 144.52(12) . 2_554 ?
C7X C4X C1X 144.52(15) 2_554 . ?
C7X C4X C1X 48.9 . . ?
C1X C4X C1X 147.9 2_554 . ?
C7X C4X C5X 77.6 2_554 . ?
C7X C4X C5X 135.3 . . ?
C1X C4X C5X 56.81(7) 2_554 . ?
C1X C4X C5X 93.9 . . ?
C7X C4X C5X 135.26(15) 2_554 2_554 ?
C7X C4X C5X 77.58(10) . 2_554 ?
C1X C4X C5X 93.86(10) 2_554 2_554 ?
C1X C4X C5X 56.81(13) . 2_554 ?
C5X C4X C5X 59.33(9) . 2_554 ?
C7X C4X C3X 115.58(11) 2_554 . ?
C7X C4X C3X 86.4 . . ?
C1X C4X C3X 115.78(7) 2_554 . ?
C1X C4X C3X 37.6 . . ?
C5X C4X C3X 59.0 . . ?
C5X C4X C3X 52.55(12) 2_554 . ?
C7X C4X C3X 86.37(18) 2_554 2_554 ?
C7X C4X C3X 115.58(10) . 2_554 ?
C1X C4X C3X 37.62(7) 2_554 2_554 ?
C1X C4X C3X 115.78(9) . 2_554 ?
C5X C4X C3X 52.56(8) . 2_554 ?
C5X C4X C3X 58.97(6) 2_554 2_554 ?
C3X C4X C3X 99.45(8) . 2_554 ?
C2X C5X C1X 90.7(2) 2_554 2_554 ?
C2X C5X C3X 53.34(13) 2_554 2_554 ?
C1X C5X C3X 41.50(8) 2_554 2_554 ?
C2X C5X C6X 40.19(14) 2_554 . ?
C1X C5X C6X 128.04(10) 2_554 . ?
C3X C5X C6X 86.80(6) 2_554 . ?
C2X C5X C2X 73.39(16) 2_554 . ?
C1X C5X C2X 138.99(12) 2_554 . ?
C3X C5X C2X 103.82(11) 2_554 . ?
C6X C5X C2X 36.4 . . ?
C2X C5X C5X 66.78(13) 2_554 2_554 ?
C1X C5X C5X 93.48(14) 2_554 2_554 ?
C3X C5X C5X 64.03(12) 2_554 2_554 ?
C6X C5X C5X 57.5 . 2_554 ?
C2X C5X C5X 45.53(9) . 2_554 ?
C2X C5X C4X 111.94(10) 2_554 . ?
C1X C5X C4X 55.17(11) 2_554 . ?
C3X C5X C4X 66.34(7) 2_554 . ?
C6X C5X C4X 117.9 . . ?
C2X C5X C4X 95.5 . . ?
C5X C5X C4X 60.3 2_554 . ?
C2X C5X C3X 113.59(16) 2_554 . ?
C1X C5X C3X 117.96(11) 2_554 . ?
C3X C5X C3X 112.85(13) 2_554 . ?
C6X C5X C3X 81.1 . . ?
C2X C5X C3X 44.9 . . ?
C5X C5X C3X 53.98(13) 2_554 . ?
C4X C5X C3X 62.8 . . ?
C2X C5X C7X 128.7(2) 2_554 2_554 ?
C1X C5X C7X 38.1 2_554 2_554 ?
C3X C5X C7X 76.74(9) 2_554 2_554 ?
C6X C5X C7X 159.90(9) . 2_554 ?
C2X C5X C7X 137.25(10) . 2_554 ?
C5X C5X C7X 104.15(9) 2_554 2_554 ?
C4X C5X C7X 44.67(9) . 2_554 ?
C3X C5X C7X 94.60(11) . 2_554 ?
C2X C6X C2X 124.64(10) 2_554 . ?
C2X C6X C5X 77.42(9) 2_554 2_554 ?
C2X C6X C5X 55.53(14) . 2_554 ?
C2X C6X C5X 55.53(13) 2_554 . ?
C2X C6X C5X 77.4 . . ?
C5X C6X C5X 64.96(10) 2_554 . ?
C1X C7X C4X 69.5 . . ?
C1X C7X C5X 51.40(11) . 2_554 ?
C4X C7X C5X 57.74(9) . 2_554 ?

loop_
_geom_bond_atom_site_label_1
_geom_bond_atom_site_label_2
_geom_bond_distance
_geom_bond_site_symmetry_2
_geom_bond_publ_flag
Ni C11 1.774(2) . ?
Ni B3 2.072(3) . ?
Ni B11 2.116(2) . ?
Ni B6 2.123(2) . ?
Ni B7 2.136(2) . ?
Ni C1 2.180(3) . ?
Ni P 2.1812(9) . ?
C1 B6 1.651(4) . ?
C1 B4 1.688(4) . ?
C1 B5 1.708(3) . ?
C1 B3 1.737(3) . ?
B3 B4 1.808(4) . ?
B3 B8 1.810(4) . ?
B3 B7 1.824(4) . ?
B4 B5 1.761(4) . ?
B4 B9 1.792(4) . ?
B4 B8 1.796(4) . ?
B5 B9 1.760(4) . ?
B5 B10 1.778(4) . ?
B5 B6 1.791(4) . ?
B6 B10 1.776(3) . ?
B6 B11 1.896(4) . ?
B7 O1 1.552(3) . ?
B7 B8 1.767(4) . ?
B7 B11 1.768(3) . ?
B7 B12 1.776(3) . ?
B8 B12 1.780(4) . ?
B8 B9 1.795(4) . ?
B9 B12 1.773(4) . ?
B9 B10 1.793(4) . ?
B10 B12 1.786(4) . ?
B10 B11 1.809(4) . ?
B11 C22 1.593(4) . ?
B11 B12 1.811(4) . ?
C11 O11 1.143(2) . ?
O1 C14B 1.445(7) . ?
O1 C12 1.476(3) . ?
O1 C14A 1.529(5) . ?
C12 C13 1.502(3) . ?
C14A C15A 1.480(7) . ?
C14B C15B 1.473(14) . ?
P C31 1.819(2) . ?
P C21 1.822(2) . ?
P C41 1.835(3) . ?
C21 C26 1.397(4) . ?
C21 C22 1.404(3) . ?
C22 C23 1.409(3) . ?
C23 C24 1.392(4) . ?
C24 C25 1.387(4) . ?
C25 C26 1.392(3) . ?
C31 C32 1.395(4) . ?
C31 C36 1.396(4) . ?
C32 C33 1.396(4) . ?
C33 C34 1.377(5) . ?
C34 C35 1.397(5) . ?
C35 C36 1.392(4) . ?
C41 C46 1.395(3) . ?
C41 C42 1.405(3) . ?
C42 C43 1.379(5) . ?
C43 C44 1.385(5) . ?
C44 C45 1.410(4) . ?
C45 C46 1.374(3) . ?
C1X C3X 1.1204 . ?
C1X C7X 1.2455 . ?
C1X C4X 1.5471 . ?
C1X C5X 1.577(3) 2_554 ?
C2X C6X 1.0446 . ?
C2X C3X 1.3293 . ?
C2X C5X 1.334(3) 2_554 ?
C2X C5X 1.7183 . ?
C2X C2X 1.850(4) 2_554 ?
C3X C5X 1.585(3) 2_554 ?
C3X C5X 1.7615 . ?
C3X C4X 1.8282 . ?
C4X C7X 1.453(3) 2_554 ?
C4X C7X 1.4529 . ?
C4X C1X 1.547(4) 2_554 ?
C4X C5X 1.7477 . ?
C4X C5X 1.7477(16) 2_554 ?
C4X C3X 1.828(3) 2_554 ?
C5X C2X 1.334(3) 2_554 ?
C5X C1X 1.577(3) 2_554 ?
C5X C3X 1.585(3) 2_554 ?
C5X C6X 1.6107 . ?
C5X C5X 1.730(3) 2_554 ?
C5X C7X 2.0182(11) 2_554 ?
C6X C2X 1.045(3) 2_554 ?
C6X C5X 1.6107(18) 2_554 ?
C7X C5X 2.0183(11) 2_554 ?
